data_4120033
loop_
_publ_author_name
'Alexander A. Dippold'
'Thomas M. Klap\"otke'

_publ_contact_author_address
;
Department Chemie
Ludwig-Maximilians Universit\"at
Butenandtstra\&se 5-13 (Haus D)
D-81377 M\"unchen
Bundesrepublik Deutschland
;
_publ_contact_author_email tmk@cup.uni-muenchen.de
_publ_contact_author_fax +49-89-2180-77491
_publ_contact_author_name 'Thomas M. Klapo\"tke'
_publ_contact_author_phone +49-89-2180-77492
_publ_section_title
;
 A Study of Dinitro-bis-1,2,4-triazole-1,1'-diol and Derivatives: Design
 of High-Performance Insensitive Energetic Materials by the Introduction
 of N-Oxides
;
_journal_name_full 'Journal of the American Chemical Society'
_journal_page_first 9931
_journal_page_last 9938
_journal_paper_doi 10.1021/ja404164j
_journal_volume 135
_journal_year 2013
_chemical_formula_moiety 'C4 N8 O6, 2(H4 N O)'
_chemical_formula_sum 'C4 H8 N10 O8'
_chemical_formula_weight 324.169
_chemical_name_common Hx2-DNBTO
_chemical_name_systematic 'dihydroxylammonium 3,3-dinitro-5,5-bis-1,2,4-triazole-1,1-diolate'
_space_group_IT_number 14
_symmetry_cell_setting monoclinic
_symmetry_space_group_name_Hall '-P 2ybc'
_symmetry_space_group_name_H-M 'P 1 21/c 1'
_atom_sites_solution_hydrogens geom
_atom_sites_solution_primary direct
_atom_sites_solution_secondary difmap
_audit_author_name 'Alexander Dippold'
_audit_creation_date
;
'Thu Jul 07 08:25:35 2011'
;
_audit_creation_method SHELXL-97
_cell_angle_alpha 90.00
_cell_angle_beta 91.498(13)
_cell_angle_gamma 90.00
_cell_formula_units_Z 2
_cell_length_a 7.3072(9)
_cell_length_b 5.2430(8)
_cell_length_c 14.403(2)
_cell_measurement_reflns_used 1596
_cell_measurement_temperature 173(2)
_cell_measurement_theta_max 32.3684
_cell_measurement_theta_min 4.1280
_cell_volume 551.61(13)
_computing_cell_refinement
;
CrysAlisPro, Agilent Technologies,
Version 1.171.35.11 (release 16-05-2011 CrysAlis171 .NET)
(compiled May 16 2011,17:55:39)
;
_computing_data_collection
;
CrysAlisPro, Agilent Technologies,
Version 1.171.35.11 (release 16-05-2011 CrysAlis171 .NET)
(compiled May 16 2011,17:55:39)
;
_computing_data_reduction
;
CrysAlisPro, Agilent Technologies,
Version 1.171.35.11 (release 16-05-2011 CrysAlis171 .NET)
(compiled May 16 2011,17:55:39)
;
_computing_molecular_graphics
;
'ORTEP (M. N. Burnett, C. K. Johnson, ORTEP-III: Oak Ridge Thermal Ellipsoid
;
_computing_publication_material 'PLATON (A. L. Spek, Acta Crystallogr, Sect. A, 1990, 46, C34, 1995 version).'
_computing_structure_refinement 'SHELXL-97 (Sheldrick, 1997)'
_computing_structure_solution SIR-97
_diffrn_ambient_temperature 173(2)
_diffrn_detector_area_resol_mean 15.9809
_diffrn_measured_fraction_theta_full 0.996
_diffrn_measured_fraction_theta_max 0.996
_diffrn_measurement_details
;
  1 omega    0.00  101.00   1.0000   12.0000
omega____ theta____ kappa____ phi______ frames
    -       30.0000   70.0000    0.0000 101

  2 omega    0.00  101.00   1.0000   12.0000
omega____ theta____ kappa____ phi______ frames
    -       30.0000   70.0000  120.0000 101

  3 omega    0.00  101.00   1.0000   12.0000
omega____ theta____ kappa____ phi______ frames
    -       30.0000   70.0000  240.0000 101

  4 omega  -41.00   60.00   1.0000   12.0000
omega____ theta____ kappa____ phi______ frames
    -       30.0000  -70.0000    0.0000 101

  5 omega  -41.00   60.00   1.0000   12.0000
omega____ theta____ kappa____ phi______ frames
    -       30.0000  -70.0000  120.0000 101

  6 omega  -41.00   60.00   1.0000   12.0000
omega____ theta____ kappa____ phi______ frames
    -       30.0000  -70.0000  240.0000 101

;
_diffrn_measurement_device 'CCD camera on \k-goniostat'
_diffrn_measurement_device_type KappaCCD
_diffrn_measurement_method omega-scan
_diffrn_orient_matrix_UB_11 -0.0069042000
_diffrn_orient_matrix_UB_12 -0.0505085000
_diffrn_orient_matrix_UB_13 -0.0456323000
_diffrn_orient_matrix_UB_21 -0.0941750000
_diffrn_orient_matrix_UB_22 -0.0257113000
_diffrn_orient_matrix_UB_23 0.0062086000
_diffrn_orient_matrix_UB_31 -0.0225679000
_diffrn_orient_matrix_UB_32 0.1229183000
_diffrn_orient_matrix_UB_33 -0.0174407000
_diffrn_radiation_collimation 0.5
_diffrn_radiation_monochromator graphite
_diffrn_radiation_source 'fine-focus sealed tube'
_diffrn_radiation_type 'Mo K\a'
_diffrn_radiation_wavelength 0.71073
_diffrn_reflns_av_R_equivalents 0.0392
_diffrn_reflns_av_sigmaI/netI 0.0310
_diffrn_reflns_limit_h_max 9
_diffrn_reflns_limit_h_min -9
_diffrn_reflns_limit_k_max 6
_diffrn_reflns_limit_k_min -6
_diffrn_reflns_limit_l_max 18
_diffrn_reflns_limit_l_min -18
_diffrn_reflns_number 5433
_diffrn_reflns_theta_full 26.50
_diffrn_reflns_theta_max 26.50
_diffrn_reflns_theta_min 4.14
_diffrn_source_current 40
_diffrn_source_type 'Spellman generator'
_diffrn_source_voltage 50
_exptl_absorpt_coefficient_mu 0.184
_exptl_absorpt_correction_T_max 1.00000
_exptl_absorpt_correction_T_min 0.74868
_exptl_absorpt_correction_type multi-scan
_exptl_absorpt_process_details
;
CrysAlisPro, Agilent Technologies,
Version 1.171.35.11 (release 16-05-2011 CrysAlis171 .NET)
(compiled May 16 2011,17:55:39)
empirical absorption correction using spherical harmonics,
 implemented in SCALE3 ABSPACK scaling algorithm.
;
_exptl_crystal_colour orange
_exptl_crystal_density_diffrn 1.9518(5)
_exptl_crystal_description block
_exptl_crystal_F_000 332
_exptl_crystal_size_max 0.25
_exptl_crystal_size_mid 0.15
_exptl_crystal_size_min 0.05
_refine_diff_density_max 0.253
_refine_diff_density_min -0.285
_refine_diff_density_rms 0.056
_refine_ls_extinction_method none
_refine_ls_goodness_of_fit_ref 1.068
_refine_ls_hydrogen_treatment mixed
_refine_ls_matrix_type full
_refine_ls_number_parameters 112
_refine_ls_number_reflns 1139
_refine_ls_number_restraints 0
_refine_ls_restrained_S_all 1.068
_refine_ls_R_factor_all 0.0471
_refine_ls_R_factor_gt 0.0371
_refine_ls_shift/su_max 0.000
_refine_ls_shift/su_mean 0.000
_refine_ls_structure_factor_coef Fsqd
_refine_ls_weighting_details 'calc w=1/[\s^2^(Fo^2^)+(0.0456P)^2^+0.2582P] where P=(Fo^2^+2Fc^2^)/3'
_refine_ls_weighting_scheme calc
_refine_ls_wR_factor_gt 0.0898
_refine_ls_wR_factor_ref 0.0989
_reflns_number_gt 960
_reflns_number_total 1139
_reflns_threshold_expression >2\s(I)
_cod_data_source_file ja404164j_si_002.cif
_cod_data_source_block manuscript
_cod_database_code 4120033

loop_
_symmetry_equiv_pos_as_xyz
'x, y, z'
'-x, y+1/2, -z+1/2'
'-x, -y, -z'
'x, -y-1/2, z-1/2'

loop_
_atom_site_label
_atom_site_type_symbol
_atom_site_fract_x
_atom_site_fract_y
_atom_site_fract_z
_atom_site_U_iso_or_equiv
_atom_site_adp_type
_atom_site_occupancy
_atom_site_symmetry_multiplicity
_atom_site_calc_flag
O1 O 0.81950(17) -0.0695(3) 0.23649(10) 0.0284(4) Uani 1 1 d
O2 O 0.54030(17) -0.1782(2) 0.19849(9) 0.0232(3) Uani 1 1 d
O3 O 0.81949(17) 0.7037(2) 0.03240(9) 0.0234(3) Uani 1 1 d
N1 N 0.72796(19) 0.5056(3) 0.06090(10) 0.0163(3) Uani 1 1 d
N2 N 0.79843(19) 0.3410(3) 0.12471(10) 0.0185(4) Uani 1 1 d
N3 N 0.50874(19) 0.2224(3) 0.08131(10) 0.0164(3) Uani 1 1 d
N4 N 0.67357(19) -0.0364(3) 0.19308(10) 0.0187(4) Uani 1 1 d
C1 C 0.5550(2) 0.4334(3) 0.03455(11) 0.0152(4) Uani 1 1 d
C2 C 0.6588(2) 0.1795(3) 0.13233(12) 0.0163(4) Uani 1 1 d
O4 O 0.1504(2) 0.7829(3) 0.09130(11) 0.0328(4) Uani 1 1 d
N5 N 0.1619(2) 1.0203(3) 0.13545(12) 0.0210(4) Uani 1 1 d
H4 H 0.030(3) 0.761(4) 0.0716(16) 0.032 Uiso 1 1 d
H5A H 0.159(3) 0.992(4) 0.1969(17) 0.025 Uiso 1 1 d
H5B H 0.265(3) 1.105(4) 0.1155(14) 0.025 Uiso 1 1 d
H5C H 0.076(3) 1.125(4) 0.1194(15) 0.025 Uiso 1 1 d

loop_
_atom_site_aniso_label
_atom_site_aniso_U_11
_atom_site_aniso_U_22
_atom_site_aniso_U_33
_atom_site_aniso_U_23
_atom_site_aniso_U_13
_atom_site_aniso_U_12
O1 0.0217(7) 0.0339(8) 0.0291(8) 0.0111(6) -0.0066(6) 0.0014(6)
O2 0.0234(7) 0.0207(7) 0.0256(7) 0.0023(5) 0.0053(5) -0.0049(5)
O3 0.0183(6) 0.0212(7) 0.0305(8) 0.0067(5) -0.0038(5) -0.0078(5)
N1 0.0143(7) 0.0156(7) 0.0190(8) 0.0016(6) -0.0014(6) -0.0008(6)
N2 0.0164(7) 0.0199(8) 0.0193(8) 0.0026(6) -0.0008(6) 0.0003(6)
N3 0.0141(7) 0.0176(8) 0.0173(8) 0.0007(6) 0.0001(6) -0.0004(6)
N4 0.0177(8) 0.0203(8) 0.0181(8) 0.0009(6) 0.0024(6) 0.0010(6)
C1 0.0122(8) 0.0172(8) 0.0162(9) -0.0024(7) 0.0007(6) -0.0006(7)
C2 0.0146(8) 0.0168(9) 0.0177(9) 0.0003(6) 0.0020(7) -0.0002(7)
O4 0.0201(7) 0.0311(8) 0.0471(9) -0.0176(7) 0.0010(7) -0.0034(6)
N5 0.0172(8) 0.0210(8) 0.0249(9) -0.0005(7) 0.0013(7) -0.0013(7)

loop_
_atom_type_symbol
_atom_type_description
_atom_type_scat_dispersion_real
_atom_type_scat_dispersion_imag
_atom_type_scat_source
C C 0.0033 0.0016 'International Tables Vol C Tables 4.2.6.8 and 6.1.1.4'
H H 0.0000 0.0000 'International Tables Vol C Tables 4.2.6.8 and 6.1.1.4'
N N 0.0061 0.0033 'International Tables Vol C Tables 4.2.6.8 and 6.1.1.4'
O O 0.0106 0.0060 'International Tables Vol C Tables 4.2.6.8 and 6.1.1.4'

loop_
_geom_angle_atom_site_label_1
_geom_angle_atom_site_label_2
_geom_angle_atom_site_label_3
_geom_angle
_geom_angle_site_symmetry_3
O3 N1 N2 122.09(13) .
O3 N1 C1 127.67(14) .
N2 N1 C1 110.23(14) .
C2 N2 N1 100.52(14) .
C2 N3 C1 101.70(14) .
O2 N4 O1 123.92(15) .
O2 N4 C2 118.00(14) .
O1 N4 C2 118.08(14) .
N3 C1 N1 109.44(15) .
N3 C1 C1 126.98(19) 3_665
N1 C1 C1 123.6(2) 3_665
N3 C2 N2 118.10(15) .
N3 C2 N4 121.44(15) .
N2 C2 N4 120.45(15) .
N5 O4 H4 107.2(14) .
O4 N5 H5A 107.4(14) .
O4 N5 H5B 108.9(13) .
H5A N5 H5B 115.2(19) .
O4 N5 H5C 114.3(14) .
H5A N5 H5C 109(2) .
H5B N5 H5C 101.9(19) .

loop_
_geom_bond_atom_site_label_1
_geom_bond_atom_site_label_2
_geom_bond_distance
_geom_bond_site_symmetry_2
O1 N4 1.2342(19) .
O2 N4 1.2294(19) .
O3 N1 1.3075(18) .
N1 N2 1.352(2) .
N1 C1 1.364(2) .
N2 C2 1.333(2) .
N3 C2 1.323(2) .
N3 C1 1.343(2) .
N4 C2 1.433(2) .
C1 C1 1.443(3) 3_665
O4 N5 1.399(2) .
O4 H4 0.93(2) .
N5 H5A 0.90(2) .
N5 H5B 0.93(2) .
N5 H5C 0.86(2) .

loop_
_geom_torsion_atom_site_label_1
_geom_torsion_atom_site_label_2
_geom_torsion_atom_site_label_3
_geom_torsion_atom_site_label_4
_geom_torsion
_geom_torsion_site_symmetry_4
O3 N1 N2 C2 178.98(15) .
C1 N1 N2 C2 -0.29(17) .
C2 N3 C1 N1 -0.71(18) .
C2 N3 C1 C1 178.2(2) 3_665
O3 N1 C1 N3 -178.55(15) .
N2 N1 C1 N3 0.67(19) .
O3 N1 C1 C1 2.5(3) 3_665
N2 N1 C1 C1 -178.3(2) 3_665
C1 N3 C2 N2 0.6(2) .
C1 N3 C2 N4 -178.37(15) .
N1 N2 C2 N3 -0.2(2) .
N1 N2 C2 N4 178.77(15) .
O2 N4 C2 N3 -1.9(2) .
O1 N4 C2 N3 177.77(16) .
O2 N4 C2 N2 179.19(15) .
O1 N4 C2 N2 -1.1(2) .
